data_1568124
loop_
_publ_author_name
'Yu, Gang'
'Liu, Huanyu'
'Yan, Wenchao'
'Guo, Ruoyao'
'Wu, Aoben'
'Zhao, Zifeng'
'Liu, Zhiwei'
'Bian, Zuqiang'

_publ_section_title
;
 4f &#x2192; 3d sensitization: a luminescent
 Eu<sup>II</sup>-Mn<sup>II</sup> heteronuclear complex with a near-unity
 quantum yield.
;
_journal_issue 2
_journal_name_full 'Materials horizons'
_journal_page_first 625
_journal_page_last 631
_journal_paper_doi 10.1039/d2mh01123a
_journal_volume 10
_journal_year 2023
_chemical_absolute_configuration ad
_chemical_formula_sum 'C18 H36 Br2 Eu N2 O6'
_chemical_formula_weight 688.27
_space_group_crystal_system orthorhombic
_space_group_IT_number 18
_space_group_name_Hall 'P 2 2ab'
_space_group_name_H-M_alt 'P 21 21 2'
_atom_sites_solution_hydrogens geom
_atom_sites_solution_primary dual
_audit_block_doi 10.5517/ccdc.csd.cc2bp62b
_audit_creation_method SHELXL-2014/7
_audit_update_record
;
2022-04-08 deposited with the CCDC.	2022-11-29 downloaded from the CCDC.
;
_cell_angle_alpha 90
_cell_angle_beta 90
_cell_angle_gamma 90
_cell_formula_units_Z 4
_cell_length_a 13.6795(3)
_cell_length_b 17.7174(3)
_cell_length_c 9.9143(2)
_cell_measurement_reflns_used 7790
_cell_measurement_temperature 179.99(10)
_cell_measurement_theta_max 29.2230
_cell_measurement_theta_min 2.3600
_cell_volume 2402.88(8)
_computing_structure_refinement 'SHELXL-2014/7 (Sheldrick, 2014)'
_diffrn_ambient_environment N~2~
_diffrn_ambient_temperature 179.99(10)
_diffrn_detector 'CCD plate'
_diffrn_measured_fraction_theta_full 0.999
_diffrn_measured_fraction_theta_max 0.924
_diffrn_measurement_device 'four-circle diffractometer'
_diffrn_measurement_device_type 'XtaLAB AFC12 (RINC): Kappa single'
_diffrn_radiation_monochromator graphite
_diffrn_radiation_probe x-ray
_diffrn_radiation_type 'Mo K\a'
_diffrn_radiation_wavelength 0.71073
_diffrn_reflns_av_R_equivalents 0.0213
_diffrn_reflns_av_unetI/netI 0.0321
_diffrn_reflns_Laue_measured_fraction_full 0.999
_diffrn_reflns_Laue_measured_fraction_max 0.924
_diffrn_reflns_limit_h_max 11
_diffrn_reflns_limit_h_min -18
_diffrn_reflns_limit_k_max 20
_diffrn_reflns_limit_k_min -24
_diffrn_reflns_limit_l_max 9
_diffrn_reflns_limit_l_min -13
_diffrn_reflns_number 11809
_diffrn_reflns_point_group_measured_fraction_full 0.956
_diffrn_reflns_point_group_measured_fraction_max 0.838
_diffrn_reflns_theta_full 25.242
_diffrn_reflns_theta_max 29.368
_diffrn_reflns_theta_min 2.354
_diffrn_source 'fine-focus sealed X-ray tube'
_diffrn_source_type 'Enhance (Mo) X-ray Source'
_exptl_absorpt_coefficient_mu 5.970
_exptl_absorpt_correction_T_max 1.00000
_exptl_absorpt_correction_T_min 0.71743
_exptl_absorpt_correction_type multi-scan
_exptl_absorpt_process_details
;
CrysAlisPro 1.171.39.29a (Rigaku Oxford Diffraction, 2015)
Empirical absorption correction using spherical harmonics,
 implemented in SCALE3 ABSPACK scaling algorithm.
;
_exptl_crystal_colour colorless
_exptl_crystal_density_diffrn 1.903
_exptl_crystal_description block
_exptl_crystal_F_000 1356
_exptl_crystal_size_max 0.18
_exptl_crystal_size_mid 0.16
_exptl_crystal_size_min 0.09
_refine_diff_density_max 0.590
_refine_diff_density_min -0.560
_refine_diff_density_rms 0.079
_refine_ls_abs_structure_details
;
 Flack x determined using 1974 quotients [(I+)-(I-)]/[(I+)+(I-)]
 (Parsons, Flack and Wagner, Acta Cryst. B69 (2013) 249-259).
;
_refine_ls_abs_structure_Flack -0.001(6)
_refine_ls_extinction_method none
_refine_ls_goodness_of_fit_ref 1.010
_refine_ls_hydrogen_treatment constr
_refine_ls_matrix_type full
_refine_ls_number_parameters 263
_refine_ls_number_reflns 5554
_refine_ls_number_restraints 0
_refine_ls_restrained_S_all 1.010
_refine_ls_R_factor_all 0.0218
_refine_ls_R_factor_gt 0.0196
_refine_ls_shift/su_max 0.001
_refine_ls_shift/su_mean 0.000
_refine_ls_structure_factor_coef Fsqd
_refine_ls_weighting_details 'w=1/[\s^2^(Fo^2^)+(0.0158P)^2^] where P=(Fo^2^+2Fc^2^)/3'
_refine_ls_weighting_scheme calc
_refine_ls_wR_factor_gt 0.0382
_refine_ls_wR_factor_ref 0.0387
_reflns_Friedel_coverage 0.619
_reflns_Friedel_fraction_full 0.899
_reflns_Friedel_fraction_max 0.729
_reflns_number_gt 5294
_reflns_number_total 5554
_reflns_threshold_expression 'I > 2\s(I)'
_cod_data_source_file d2mh01123a2.cif
_cod_data_source_block 3
_cod_depositor_comments 'Adding full bibliography for 1568124--1568127.cif.'
_cod_database_code 1568124
_shelx_shelxl_version_number 2014/7
_shelx_space_group_comment
;
The symmetry employed for this shelxl refinement is uniquely defined
by the following loop, which should always be used as a source of
symmetry information in preference to the above space-group names.
They are only intended as comments.
;
_oxdiff_exptl_absorpt_empirical_full_min 0.705
_oxdiff_exptl_absorpt_empirical_full_max 1.782
_oxdiff_exptl_absorpt_empirical_details
;
Empirical correction (ABSPACK) includes:
- Absorption correction using spherical harmonics
- Frame scaling
;

loop_
_space_group_symop_operation_xyz
'x, y, z'
'-x, -y, z'
'-x+1/2, y+1/2, -z'
'x+1/2, -y+1/2, -z'

loop_
_atom_site_label
_atom_site_type_symbol
_atom_site_fract_x
_atom_site_fract_y
_atom_site_fract_z
_atom_site_U_iso_or_equiv
_atom_site_adp_type
_atom_site_occupancy
_atom_site_site_symmetry_order
_atom_site_calc_flag
_atom_site_refinement_flags_posn
_atom_site_refinement_flags_adp
_atom_site_refinement_flags_occupancy
_atom_site_disorder_assembly
_atom_site_disorder_group
Eu1 Eu 0.28576(2) 0.26970(2) 0.79739(2) 0.01454(4) Uani 1 1 d . . . . .
Br1 Br 0.27663(3) 0.19333(2) 1.06805(3) 0.02806(10) Uani 1 1 d . . . . .
O1 O 0.47166(18) 0.31119(15) 0.8470(3) 0.0266(6) Uani 1 1 d . . . . .
O2 O 0.44419(19) 0.18638(14) 0.7231(3) 0.0258(6) Uani 1 1 d . . . . .
O3 O 0.10280(18) 0.21894(14) 0.7725(2) 0.0251(6) Uani 1 1 d . . . . .
O4 O 0.13337(19) 0.35298(14) 0.8835(3) 0.0257(6) Uani 1 1 d . . . . .
O5 O 0.2902(2) 0.39347(13) 0.6577(2) 0.0240(6) Uani 1 1 d . . . . .
O6 O 0.26786(19) 0.25899(13) 0.5224(2) 0.0235(6) Uani 1 1 d . . . . .
N1 N 0.3201(2) 0.40477(17) 0.9405(3) 0.0234(8) Uani 1 1 d . . . . .
N2 N 0.2616(2) 0.12505(16) 0.6778(3) 0.0210(7) Uani 1 1 d . . . . .
C1 C 0.4123(3) 0.3945(2) 1.0147(5) 0.0365(11) Uani 1 1 d . . . . .
H1A H 0.4042 0.3540 1.0795 0.044 Uiso 1 1 calc R U . . .
H1B H 0.4267 0.4403 1.0645 0.044 Uiso 1 1 calc R U . . .
C2 C 0.4971(3) 0.3764(2) 0.9239(5) 0.0384(11) Uani 1 1 d . . . . .
H2A H 0.5104 0.4186 0.8643 0.046 Uiso 1 1 calc R U . . .
H2B H 0.5552 0.3666 0.9772 0.046 Uiso 1 1 calc R U . . .
C3 C 0.5352(3) 0.2988(3) 0.7349(4) 0.0332(10) Uani 1 1 d . . . . .
H3A H 0.5995 0.3193 0.7532 0.040 Uiso 1 1 calc R U . . .
H3B H 0.5093 0.3229 0.6547 0.040 Uiso 1 1 calc R U . . .
C4 C 0.5408(3) 0.2156(2) 0.7151(4) 0.0325(10) Uani 1 1 d . . . . .
H4A H 0.5691 0.2042 0.6277 0.039 Uiso 1 1 calc R U . . .
H4B H 0.5815 0.1930 0.7843 0.039 Uiso 1 1 calc R U . . .
C5 C 0.4402(3) 0.1068(2) 0.6978(4) 0.0317(9) Uani 1 1 d . . . . .
H5A H 0.4895 0.0809 0.7508 0.038 Uiso 1 1 calc R U . . .
H5B H 0.4525 0.0966 0.6032 0.038 Uiso 1 1 calc R U . . .
C6 C 0.3406(3) 0.0795(2) 0.7360(4) 0.0293(10) Uani 1 1 d . . . . .
H6A H 0.3332 0.0277 0.7063 0.035 Uiso 1 1 calc R U . . .
H6B H 0.3347 0.0801 0.8335 0.035 Uiso 1 1 calc R U . . .
C7 C 0.1664(3) 0.0974(2) 0.7267(4) 0.0276(9) Uani 1 1 d . . . . .
H7A H 0.1701 0.0894 0.8233 0.033 Uiso 1 1 calc R U . . .
H7B H 0.1522 0.0493 0.6845 0.033 Uiso 1 1 calc R U . . .
C8 C 0.0850(3) 0.1515(2) 0.6968(4) 0.0293(9) Uani 1 1 d . . . . .
H8A H 0.0831 0.1629 0.6011 0.035 Uiso 1 1 calc R U . . .
H8B H 0.0227 0.1297 0.7225 0.035 Uiso 1 1 calc R U . . .
C9 C 0.0318(3) 0.2770(2) 0.7469(4) 0.0308(9) Uani 1 1 d . . . . .
H9A H -0.0328 0.2549 0.7384 0.037 Uiso 1 1 calc R U . . .
H9B H 0.0472 0.3029 0.6634 0.037 Uiso 1 1 calc R U . . .
C10 C 0.0338(3) 0.3313(2) 0.8615(4) 0.0293(9) Uani 1 1 d . . . . .
H10A H -0.0056 0.3753 0.8404 0.035 Uiso 1 1 calc R U . . .
H10B H 0.0074 0.3077 0.9420 0.035 Uiso 1 1 calc R U . . .
C11 C 0.1412(3) 0.4137(2) 0.9766(5) 0.0342(10) Uani 1 1 d . . . . .
H11A H 0.0911 0.4093 1.0454 0.041 Uiso 1 1 calc R U . . .
H11B H 0.1324 0.4614 0.9302 0.041 Uiso 1 1 calc R U . . .
C12 C 0.2407(3) 0.4108(2) 1.0404(4) 0.0338(10) Uani 1 1 d . . . . .
H12A H 0.2505 0.4561 1.0939 0.041 Uiso 1 1 calc R U . . .
H12B H 0.2438 0.3678 1.1009 0.041 Uiso 1 1 calc R U . . .
C13 C 0.3246(3) 0.4708(2) 0.8503(4) 0.0293(9) Uani 1 1 d . . . . .
H13A H 0.3924 0.4798 0.8268 0.035 Uiso 1 1 calc R U . . .
H13B H 0.3015 0.5146 0.8997 0.035 Uiso 1 1 calc R U . . .
C14 C 0.2666(3) 0.46439(19) 0.7226(4) 0.0294(9) Uani 1 1 d . . . . .
H14A H 0.1973 0.4664 0.7427 0.035 Uiso 1 1 calc R U . . .
H14B H 0.2823 0.5061 0.6629 0.035 Uiso 1 1 calc R U . . .
C15 C 0.2604(3) 0.3934(2) 0.5204(4) 0.0320(10) Uani 1 1 d . . . . .
H15A H 0.2838 0.4386 0.4755 0.038 Uiso 1 1 calc R U . . .
H15B H 0.1896 0.3925 0.5145 0.038 Uiso 1 1 calc R U . . .
C16 C 0.3022(3) 0.3253(2) 0.4551(4) 0.0305(10) Uani 1 1 d . . . . .
H16A H 0.2830 0.3238 0.3609 0.037 Uiso 1 1 calc R U . . .
H16B H 0.3730 0.3272 0.4592 0.037 Uiso 1 1 calc R U . . .
C17 C 0.3121(3) 0.1923(2) 0.4662(4) 0.0281(9) Uani 1 1 d . . . . .
H17A H 0.3816 0.1920 0.4857 0.034 Uiso 1 1 calc R U . . .
H17B H 0.3037 0.1919 0.3691 0.034 Uiso 1 1 calc R U . . .
C18 C 0.2646(3) 0.1233(2) 0.5268(4) 0.0263(9) Uani 1 1 d . . . . .
H18A H 0.1984 0.1192 0.4926 0.032 Uiso 1 1 calc R U . . .
H18B H 0.3003 0.0788 0.4979 0.032 Uiso 1 1 calc R U . . .
Br2 Br 0.5000 0.5000 0.53237(6) 0.03132(13) Uani 1 2 d S T P . .
Br3 Br 0.0000 0.5000 0.61905(6) 0.03127(13) Uani 1 2 d S T P . .

loop_
_atom_site_aniso_label
_atom_site_aniso_U_11
_atom_site_aniso_U_22
_atom_site_aniso_U_33
_atom_site_aniso_U_23
_atom_site_aniso_U_13
_atom_site_aniso_U_12
Eu1 0.01407(7) 0.01556(7) 0.01398(8) 0.00081(7) -0.00064(8) -0.00185(7)
Br1 0.0239(2) 0.0406(2) 0.01963(19) 0.00844(16) -0.00062(17) -0.0023(2)
O1 0.0208(14) 0.0243(13) 0.0345(15) -0.0019(12) -0.0025(12) -0.0079(12)
O2 0.0180(13) 0.0281(13) 0.0313(15) -0.0085(12) 0.0000(12) 0.0024(12)
O3 0.0193(13) 0.0288(14) 0.0273(14) -0.0010(12) -0.0065(11) -0.0001(11)
O4 0.0180(14) 0.0268(14) 0.0323(14) -0.0022(13) 0.0056(13) 0.0005(12)
O5 0.0267(14) 0.0229(12) 0.0224(12) 0.0086(10) -0.0031(13) -0.0001(13)
O6 0.0281(15) 0.0280(13) 0.0145(11) 0.0044(11) 0.0047(11) -0.0038(12)
N1 0.0261(18) 0.0171(15) 0.0269(18) -0.0026(13) -0.0057(14) -0.0003(14)
N2 0.0250(18) 0.0220(14) 0.0160(16) -0.0029(12) -0.0027(13) -0.0021(13)
C1 0.040(3) 0.025(2) 0.045(3) -0.011(2) -0.022(2) 0.001(2)
C2 0.024(2) 0.026(2) 0.065(3) -0.004(2) -0.018(2) -0.0046(19)
C3 0.020(2) 0.047(3) 0.033(2) 0.014(2) -0.0008(17) -0.0047(19)
C4 0.0182(19) 0.048(3) 0.031(2) 0.001(2) 0.0016(18) 0.0048(17)
C5 0.031(2) 0.031(2) 0.033(2) -0.012(2) -0.006(2) 0.0119(18)
C6 0.038(3) 0.0203(18) 0.030(2) -0.0017(17) -0.0069(19) 0.0031(18)
C7 0.035(2) 0.0239(19) 0.024(2) -0.0045(17) 0.0030(18) -0.0126(18)
C8 0.023(2) 0.040(2) 0.0245(19) -0.006(2) -0.0005(19) -0.0149(18)
C9 0.0182(19) 0.042(2) 0.032(2) 0.009(2) -0.0045(16) 0.0031(19)
C10 0.0169(19) 0.033(2) 0.038(2) 0.0077(19) 0.0046(18) 0.0041(17)
C11 0.034(2) 0.029(2) 0.040(2) -0.008(2) 0.014(2) 0.003(2)
C12 0.044(3) 0.025(2) 0.032(2) -0.0107(18) 0.002(2) 0.0000(19)
C13 0.024(2) 0.0168(17) 0.047(2) 0.0008(18) 0.0011(19) -0.0031(16)
C14 0.028(2) 0.0183(16) 0.042(2) 0.0097(17) 0.001(2) 0.0038(16)
C15 0.036(3) 0.033(2) 0.027(2) 0.0139(18) -0.0112(19) -0.0038(19)
C16 0.032(3) 0.042(2) 0.0169(18) 0.0087(17) 0.0010(18) -0.003(2)
C17 0.028(2) 0.044(2) 0.0119(16) -0.0062(19) 0.0028(16) 0.0002(19)
C18 0.029(2) 0.033(2) 0.0168(17) -0.0089(17) -0.0005(17) -0.0039(17)
Br2 0.0249(3) 0.0312(3) 0.0379(3) 0.000 0.000 -0.0004(3)
Br3 0.0254(3) 0.0370(3) 0.0314(3) 0.000 0.000 0.0003(3)

loop_
_atom_type_symbol
_atom_type_description
_atom_type_scat_dispersion_real
_atom_type_scat_dispersion_imag
_atom_type_scat_source
C C 0.0033 0.0016 'International Tables Vol C Tables 4.2.6.8 and 6.1.1.4'
H H 0.0000 0.0000 'International Tables Vol C Tables 4.2.6.8 and 6.1.1.4'
N N 0.0061 0.0033 'International Tables Vol C Tables 4.2.6.8 and 6.1.1.4'
O O 0.0106 0.0060 'International Tables Vol C Tables 4.2.6.8 and 6.1.1.4'
Br Br -0.2901 2.4595 'International Tables Vol C Tables 4.2.6.8 and 6.1.1.4'
Eu Eu -0.1578 3.6682 'International Tables Vol C Tables 4.2.6.8 and 6.1.1.4'

loop_
_citation_id
_citation_doi
_citation_year
1 10.1039/D2QI01216B 2022

loop_
_geom_angle_atom_site_label_1
_geom_angle_atom_site_label_2
_geom_angle_atom_site_label_3
_geom_angle
_geom_angle_site_symmetry_1
_geom_angle_site_symmetry_3
_geom_angle_publ_flag
O5 Eu1 O3 104.91(8) . . ?
O5 Eu1 O4 73.99(8) . . ?
O3 Eu1 O4 59.22(8) . . ?
O5 Eu1 O1 81.06(8) . . ?
O3 Eu1 O1 173.65(7) . . ?
O4 Eu1 O1 121.58(8) . . ?
O5 Eu1 O2 107.16(8) . . ?
O3 Eu1 O2 122.56(8) . . ?
O4 Eu1 O2 177.05(8) . . ?
O1 Eu1 O2 56.35(8) . . ?
O5 Eu1 O6 61.97(7) . . ?
O3 Eu1 O6 78.55(7) . . ?
O4 Eu1 O6 106.48(8) . . ?
O1 Eu1 O6 106.53(8) . . ?
O2 Eu1 O6 76.39(8) . . ?
O5 Eu1 N1 63.11(8) . . ?
O3 Eu1 N1 119.22(8) . . ?
O4 Eu1 N1 60.33(9) . . ?
O1 Eu1 N1 61.26(8) . . ?
O2 Eu1 N1 117.59(8) . . ?
O6 Eu1 N1 124.97(8) . . ?
O5 Eu1 N2 122.81(8) . . ?
O3 Eu1 N2 63.21(8) . . ?
O4 Eu1 N2 122.43(8) . . ?
O1 Eu1 N2 115.59(8) . . ?
O2 Eu1 N2 59.40(8) . . ?
O6 Eu1 N2 60.84(8) . . ?
N1 Eu1 N2 173.53(9) . . ?
O5 Eu1 Br1 149.04(5) . . ?
O3 Eu1 Br1 83.79(5) . . ?
O4 Eu1 Br1 86.08(6) . . ?
O1 Eu1 Br1 89.95(6) . . ?
O2 Eu1 Br1 91.75(6) . . ?
O6 Eu1 Br1 148.39(5) . . ?
N1 Eu1 Br1 86.55(6) . . ?
N2 Eu1 Br1 87.81(6) . . ?
C2 O1 C3 113.1(3) . . ?
C2 O1 Eu1 123.3(2) . . ?
C3 O1 Eu1 113.0(2) . . ?
C4 O2 C5 112.6(3) . . ?
C4 O2 Eu1 123.9(2) . . ?
C5 O2 Eu1 123.4(2) . . ?
C8 O3 C9 112.9(3) . . ?
C8 O3 Eu1 119.3(2) . . ?
C9 O3 Eu1 114.1(2) . . ?
C11 O4 C10 111.9(3) . . ?
C11 O4 Eu1 124.2(2) . . ?
C10 O4 Eu1 122.8(2) . . ?
C15 O5 C14 111.2(3) . . ?
C15 O5 Eu1 120.3(2) . . ?
C14 O5 Eu1 119.40(19) . . ?
C16 O6 C17 110.8(3) . . ?
C16 O6 Eu1 112.2(2) . . ?
C17 O6 Eu1 113.8(2) . . ?
C1 N1 C12 107.7(3) . . ?
C1 N1 C13 111.5(3) . . ?
C12 N1 C13 112.3(3) . . ?
C1 N1 Eu1 106.8(2) . . ?
C12 N1 Eu1 106.1(2) . . ?
C13 N1 Eu1 112.0(2) . . ?
C6 N2 C7 109.8(3) . . ?
C6 N2 C18 111.2(3) . . ?
C7 N2 C18 110.3(3) . . ?
C6 N2 Eu1 104.3(2) . . ?
C7 N2 Eu1 105.4(2) . . ?
C18 N2 Eu1 115.6(2) . . ?
N1 C1 C2 112.8(3) . . ?
N1 C1 H1A 109.0 . . ?
C2 C1 H1A 109.0 . . ?
N1 C1 H1B 109.0 . . ?
C2 C1 H1B 109.0 . . ?
H1A C1 H1B 107.8 . . ?
O1 C2 C1 107.7(3) . . ?
O1 C2 H2A 110.2 . . ?
C1 C2 H2A 110.2 . . ?
O1 C2 H2B 110.2 . . ?
C1 C2 H2B 110.2 . . ?
H2A C2 H2B 108.5 . . ?
O1 C3 C4 106.7(3) . . ?
O1 C3 H3A 110.4 . . ?
C4 C3 H3A 110.4 . . ?
O1 C3 H3B 110.4 . . ?
C4 C3 H3B 110.4 . . ?
H3A C3 H3B 108.6 . . ?
O2 C4 C3 107.7(3) . . ?
O2 C4 H4A 110.2 . . ?
C3 C4 H4A 110.2 . . ?
O2 C4 H4B 110.2 . . ?
C3 C4 H4B 110.2 . . ?
H4A C4 H4B 108.5 . . ?
O2 C5 C6 108.0(3) . . ?
O2 C5 H5A 110.1 . . ?
C6 C5 H5A 110.1 . . ?
O2 C5 H5B 110.1 . . ?
C6 C5 H5B 110.1 . . ?
H5A C5 H5B 108.4 . . ?
N2 C6 C5 113.2(3) . . ?
N2 C6 H6A 108.9 . . ?
C5 C6 H6A 108.9 . . ?
N2 C6 H6B 108.9 . . ?
C5 C6 H6B 108.9 . . ?
H6A C6 H6B 107.8 . . ?
N2 C7 C8 112.3(3) . . ?
N2 C7 H7A 109.1 . . ?
C8 C7 H7A 109.1 . . ?
N2 C7 H7B 109.1 . . ?
C8 C7 H7B 109.1 . . ?
H7A C7 H7B 107.9 . . ?
O3 C8 C7 107.6(3) . . ?
O3 C8 H8A 110.2 . . ?
C7 C8 H8A 110.2 . . ?
O3 C8 H8B 110.2 . . ?
C7 C8 H8B 110.2 . . ?
H8A C8 H8B 108.5 . . ?
O3 C9 C10 108.3(3) . . ?
O3 C9 H9A 110.0 . . ?
C10 C9 H9A 110.0 . . ?
O3 C9 H9B 110.0 . . ?
C10 C9 H9B 110.0 . . ?
H9A C9 H9B 108.4 . . ?
O4 C10 C9 107.8(3) . . ?
O4 C10 H10A 110.1 . . ?
C9 C10 H10A 110.1 . . ?
O4 C10 H10B 110.1 . . ?
C9 C10 H10B 110.1 . . ?
H10A C10 H10B 108.5 . . ?
O4 C11 C12 108.4(3) . . ?
O4 C11 H11A 110.0 . . ?
C12 C11 H11A 110.0 . . ?
O4 C11 H11B 110.0 . . ?
C12 C11 H11B 110.0 . . ?
H11A C11 H11B 108.4 . . ?
N1 C12 C11 112.8(3) . . ?
N1 C12 H12A 109.0 . . ?
C11 C12 H12A 109.0 . . ?
N1 C12 H12B 109.0 . . ?
C11 C12 H12B 109.0 . . ?
H12A C12 H12B 107.8 . . ?
N1 C13 C14 115.5(3) . . ?
N1 C13 H13A 108.4 . . ?
C14 C13 H13A 108.4 . . ?
N1 C13 H13B 108.4 . . ?
C14 C13 H13B 108.4 . . ?
H13A C13 H13B 107.5 . . ?
O5 C14 C13 108.9(3) . . ?
O5 C14 H14A 109.9 . . ?
C13 C14 H14A 109.9 . . ?
O5 C14 H14B 109.9 . . ?
C13 C14 H14B 109.9 . . ?
H14A C14 H14B 108.3 . . ?
O5 C15 C16 107.9(3) . . ?
O5 C15 H15A 110.1 . . ?
C16 C15 H15A 110.1 . . ?
O5 C15 H15B 110.1 . . ?
C16 C15 H15B 110.1 . . ?
H15A C15 H15B 108.4 . . ?
O6 C16 C15 109.7(3) . . ?
O6 C16 H16A 109.7 . . ?
C15 C16 H16A 109.7 . . ?
O6 C16 H16B 109.7 . . ?
C15 C16 H16B 109.7 . . ?
H16A C16 H16B 108.2 . . ?
O6 C17 C18 109.3(3) . . ?
O6 C17 H17A 109.8 . . ?
C18 C17 H17A 109.8 . . ?
O6 C17 H17B 109.8 . . ?
C18 C17 H17B 109.8 . . ?
H17A C17 H17B 108.3 . . ?
N2 C18 C17 113.2(3) . . ?
N2 C18 H18A 108.9 . . ?
C17 C18 H18A 108.9 . . ?
N2 C18 H18B 108.9 . . ?
C17 C18 H18B 108.9 . . ?
H18A C18 H18B 107.8 . . ?

loop_
_geom_bond_atom_site_label_1
_geom_bond_atom_site_label_2
_geom_bond_distance
_geom_bond_site_symmetry_2
_geom_bond_publ_flag
Eu1 O5 2.595(2) . ?
Eu1 O3 2.671(2) . ?
Eu1 O4 2.693(3) . ?
Eu1 O1 2.692(2) . ?
Eu1 O2 2.724(2) . ?
Eu1 O6 2.744(2) . ?
Eu1 N1 2.822(3) . ?
Eu1 N2 2.843(3) . ?
Eu1 Br1 3.0078(4) . ?
O1 C2 1.428(5) . ?
O1 C3 1.428(5) . ?
O2 C4 1.422(4) . ?
O2 C5 1.434(4) . ?
O3 C8 1.432(4) . ?
O3 C9 1.438(4) . ?
O4 C11 1.422(5) . ?
O4 C10 1.432(5) . ?
O5 C15 1.421(4) . ?
O5 C14 1.448(4) . ?
O6 C16 1.430(4) . ?
O6 C17 1.440(4) . ?
N1 C1 1.471(5) . ?
N1 C12 1.474(5) . ?
N1 C13 1.474(5) . ?
N2 C6 1.467(5) . ?
N2 C7 1.474(5) . ?
N2 C18 1.498(4) . ?
C1 C2 1.504(6) . ?
C1 H1A 0.9700 . ?
C1 H1B 0.9700 . ?
C2 H2A 0.9700 . ?
C2 H2B 0.9700 . ?
C3 C4 1.489(6) . ?
C3 H3A 0.9700 . ?
C3 H3B 0.9700 . ?
C4 H4A 0.9700 . ?
C4 H4B 0.9700 . ?
C5 C6 1.494(6) . ?
C5 H5A 0.9700 . ?
C5 H5B 0.9700 . ?
C6 H6A 0.9700 . ?
C6 H6B 0.9700 . ?
C7 C8 1.500(5) . ?
C7 H7A 0.9700 . ?
C7 H7B 0.9700 . ?
C8 H8A 0.9700 . ?
C8 H8B 0.9700 . ?
C9 C10 1.489(6) . ?
C9 H9A 0.9700 . ?
C9 H9B 0.9700 . ?
C10 H10A 0.9700 . ?
C10 H10B 0.9700 . ?
C11 C12 1.503(6) . ?
C11 H11A 0.9700 . ?
C11 H11B 0.9700 . ?
C12 H12A 0.9700 . ?
C12 H12B 0.9700 . ?
C13 C14 1.498(5) . ?
C13 H13A 0.9700 . ?
C13 H13B 0.9700 . ?
C14 H14A 0.9700 . ?
C14 H14B 0.9700 . ?
C15 C16 1.485(6) . ?
C15 H15A 0.9700 . ?
C15 H15B 0.9700 . ?
C16 H16A 0.9700 . ?
C16 H16B 0.9700 . ?
C17 C18 1.508(5) . ?
C17 H17A 0.9700 . ?
C17 H17B 0.9700 . ?
C18 H18A 0.9700 . ?
C18 H18B 0.9700 . ?

loop_
_geom_torsion_atom_site_label_1
_geom_torsion_atom_site_label_2
_geom_torsion_atom_site_label_3
_geom_torsion_atom_site_label_4
_geom_torsion
_geom_torsion_site_symmetry_1
_geom_torsion_site_symmetry_2
_geom_torsion_site_symmetry_3
_geom_torsion_site_symmetry_4
_geom_torsion_publ_flag
C12 N1 C1 C2 171.7(3) . . . . ?
C13 N1 C1 C2 -64.6(4) . . . . ?
Eu1 N1 C1 C2 58.1(4) . . . . ?
C3 O1 C2 C1 165.8(3) . . . . ?
Eu1 O1 C2 C1 23.8(4) . . . . ?
N1 C1 C2 O1 -55.7(4) . . . . ?
C2 O1 C3 C4 147.9(3) . . . . ?
Eu1 O1 C3 C4 -66.1(3) . . . . ?
C5 O2 C4 C3 176.7(3) . . . . ?
Eu1 O2 C4 C3 -7.8(4) . . . . ?
O1 C3 C4 O2 45.4(4) . . . . ?
C4 O2 C5 C6 168.6(3) . . . . ?
Eu1 O2 C5 C6 -6.9(4) . . . . ?
C7 N2 C6 C5 -176.6(3) . . . . ?
C18 N2 C6 C5 61.1(4) . . . . ?
Eu1 N2 C6 C5 -64.2(3) . . . . ?
O2 C5 C6 N2 49.7(4) . . . . ?
C6 N2 C7 C8 167.0(3) . . . . ?
C18 N2 C7 C8 -70.1(4) . . . . ?
Eu1 N2 C7 C8 55.3(3) . . . . ?
C9 O3 C8 C7 177.0(3) . . . . ?
Eu1 O3 C8 C7 38.9(4) . . . . ?
N2 C7 C8 O3 -65.2(4) . . . . ?
C8 O3 C9 C10 159.6(3) . . . . ?
Eu1 O3 C9 C10 -60.0(3) . . . . ?
C11 O4 C10 C9 170.6(3) . . . . ?
Eu1 O4 C10 C9 -21.0(4) . . . . ?
O3 C9 C10 O4 50.6(4) . . . . ?
C10 O4 C11 C12 155.2(3) . . . . ?
Eu1 O4 C11 C12 -13.0(4) . . . . ?
C1 N1 C12 C11 -174.2(3) . . . . ?
C13 N1 C12 C11 62.6(4) . . . . ?
Eu1 N1 C12 C11 -60.1(3) . . . . ?
O4 C11 C12 N1 50.3(4) . . . . ?
C1 N1 C13 C14 147.6(3) . . . . ?
C12 N1 C13 C14 -91.4(4) . . . . ?
Eu1 N1 C13 C14 27.9(4) . . . . ?
C15 O5 C14 C13 -163.2(3) . . . . ?
Eu1 O5 C14 C13 49.7(4) . . . . ?
N1 C13 C14 O5 -49.9(4) . . . . ?
C14 O5 C15 C16 170.2(3) . . . . ?
Eu1 O5 C15 C16 -43.0(4) . . . . ?
C17 O6 C16 C15 -176.4(3) . . . . ?
Eu1 O6 C16 C15 -48.1(4) . . . . ?
O5 C15 C16 O6 59.4(4) . . . . ?
C16 O6 C17 C18 -172.6(3) . . . . ?
Eu1 O6 C17 C18 59.8(3) . . . . ?
C6 N2 C18 C17 -99.6(4) . . . . ?
C7 N2 C18 C17 138.4(3) . . . . ?
Eu1 N2 C18 C17 19.0(4) . . . . ?
O6 C17 C18 N2 -51.2(4) . . . . ?
